data_7043895
loop_
_publ_author_name
'Wang, Peng'
'Chen, Kai'
'Liu, Qing'
'Wang, Huai-Wei'
'Azam, Mohammad'
'Al-Resayes, Saud I'
'Lu, Yi'
'Sun, Wei-Yin'

_publ_section_title
;
 Fine tuning catalytic and sorption properties of metal-organic frameworks
 via in situ ligand exchange
;
_journal_name_full 'Dalton Trans.'
_journal_paper_doi 10.1039/C7DT02231J
_journal_year 2017
_chemical_formula_moiety 'C50 H30 Cu3 N2 O13, 12(C3 H7 N O)'
_chemical_formula_sum 'C86 H114 Cu3 N14 O25'
_chemical_formula_weight 1934.53
_space_group_crystal_system tetragonal
_space_group_IT_number 141
_space_group_name_Hall '-I 4bd 2'
_space_group_name_H-M_alt 'I 41/a m d'
_symmetry_space_group_name_Hall '-I 4bd 2'
_symmetry_space_group_name_H-M 'I 41/a m d :2'
_atom_sites_solution_hydrogens geom
_audit_creation_method SHELXL-2014/7
_audit_update_record
;
2017-07-15 deposited with the CCDC.
2017-08-02 downloaded from the CCDC.
;
_cell_angle_alpha 90
_cell_angle_beta 90
_cell_angle_gamma 90
_cell_formula_units_Z 8
_cell_length_a 19.730(4)
_cell_length_b 19.730(4)
_cell_length_c 60.060(10)
_cell_measurement_reflns_used 5236
_cell_measurement_temperature 296(2)
_cell_measurement_theta_max 19.41
_cell_measurement_theta_min 2.17
_cell_volume 23380(8)
_computing_cell_refinement 'Bruker SAINT'
_computing_data_collection 'Bruker APEX2'
_computing_data_reduction 'Bruker SAINT'
_computing_molecular_graphics 'Bruker SHELXTL'
_computing_publication_material 'Bruker SHELXTL'
_computing_structure_refinement 'SHELXL-2014/7 (Sheldrick, 2014)'
_computing_structure_solution 'SHELXS-97 (Sheldrick 2008)'
_diffrn_ambient_temperature 296(2)
_diffrn_measured_fraction_theta_full 1.000
_diffrn_measured_fraction_theta_max 0.999
_diffrn_measurement_device_type 'Bruker APEX-II CCD'
_diffrn_measurement_method '\f and \ scans'
_diffrn_radiation_type MoK\a
_diffrn_radiation_wavelength 0.71073
_diffrn_reflns_av_R_equivalents 0.1490
_diffrn_reflns_av_unetI/netI 0.1021
_diffrn_reflns_Laue_measured_fraction_full 1.000
_diffrn_reflns_Laue_measured_fraction_max 0.999
_diffrn_reflns_limit_h_max 25
_diffrn_reflns_limit_h_min -23
_diffrn_reflns_limit_k_max 17
_diffrn_reflns_limit_k_min -25
_diffrn_reflns_limit_l_max 77
_diffrn_reflns_limit_l_min -76
_diffrn_reflns_number 78053
_diffrn_reflns_point_group_measured_fraction_full 1.000
_diffrn_reflns_point_group_measured_fraction_max 0.999
_diffrn_reflns_theta_full 25.242
_diffrn_reflns_theta_max 27.505
_diffrn_reflns_theta_min 1.086
_diffrn_standards_number 0
_exptl_absorpt_coefficient_mu 0.605
_exptl_absorpt_correction_T_max 0.9176
_exptl_absorpt_correction_T_min 0.8121
_exptl_absorpt_correction_type multi-scan
_exptl_absorpt_process_details sadabs
_exptl_crystal_colour green
_exptl_crystal_density_diffrn 1.099
_exptl_crystal_description pillar
_exptl_crystal_F_000 8120
_exptl_crystal_size_max 0.400
_exptl_crystal_size_mid 0.400
_exptl_crystal_size_min 0.100
_refine_diff_density_max 0.414
_refine_diff_density_min -0.399
_refine_diff_density_rms 0.063
_refine_ls_extinction_method none
_refine_ls_goodness_of_fit_ref 1.020
_refine_ls_hydrogen_treatment constr
_refine_ls_matrix_type full
_refine_ls_number_parameters 168
_refine_ls_number_reflns 7116
_refine_ls_number_restraints 0
_refine_ls_restrained_S_all 1.020
_refine_ls_R_factor_all 0.0768
_refine_ls_R_factor_gt 0.0417
_refine_ls_shift/su_max 0.002
_refine_ls_shift/su_mean 0.000
_refine_ls_structure_factor_coef Fsqd
_refine_ls_weighting_details 'w=1/[\s^2^(Fo^2^)+(0.0587P)^2^] where P=(Fo^2^+2Fc^2^)/3'
_refine_ls_weighting_scheme calc
_refine_ls_wR_factor_gt 0.1334
_refine_ls_wR_factor_ref 0.1468
_reflns_Friedel_coverage 0.000
_reflns_number_gt 3705
_reflns_number_total 7116
_reflns_threshold_expression 'I > 2\s(I)'
_cod_data_source_file c7dt02231j2.cif
_cod_data_source_block swy3
_cod_original_cell_volume 23380(10)
_cod_database_code 7043895
_shelx_shelxl_version_number 2014/7
_shelx_space_group_comment
;
The symmetry employed for this shelxl refinement is uniquely defined
by the following loop, which should always be used as a source of
symmetry information in preference to the above space-group names.
They are only intended as comments.
;
_shelx_estimated_absorpt_t_min 0.794
_shelx_estimated_absorpt_t_max 0.942

loop_
_space_group_symop_operation_xyz
'x, y, z'
'-x+1/2, -y, z+1/2'
'-y+1/4, x+3/4, z+1/4'
'y+1/4, -x+1/4, z+3/4'
'-x+1/2, y, -z+1/2'
'x, -y, -z'
'y+1/4, x+3/4, -z+1/4'
'-y+1/4, -x+1/4, -z+3/4'
'x+1/2, y+1/2, z+1/2'
'-x+1, -y+1/2, z+1'
'-y+3/4, x+5/4, z+3/4'
'y+3/4, -x+3/4, z+5/4'
'-x+1, y+1/2, -z+1'
'x+1/2, -y+1/2, -z+1/2'
'y+3/4, x+5/4, -z+3/4'
'-y+3/4, -x+3/4, -z+5/4'
'-x, -y, -z'
'x-1/2, y, -z-1/2'
'y-1/4, -x-3/4, -z-1/4'
'-y-1/4, x-1/4, -z-3/4'
'x-1/2, -y, z-1/2'
'-x, y, z'
'-y-1/4, -x-3/4, z-1/4'
'y-1/4, x-1/4, z-3/4'
'-x+1/2, -y+1/2, -z+1/2'
'x, y+1/2, -z'
'y+1/4, -x-1/4, -z+1/4'
'-y+1/4, x+1/4, -z-1/4'
'x, -y+1/2, z'
'-x+1/2, y+1/2, z+1/2'
'-y+1/4, -x-1/4, z+1/4'
'y+1/4, x+1/4, z-1/4'

loop_
_atom_site_label
_atom_site_type_symbol
_atom_site_fract_x
_atom_site_fract_y
_atom_site_fract_z
_atom_site_U_iso_or_equiv
_atom_site_adp_type
_atom_site_occupancy
_atom_site_site_symmetry_order
_atom_site_calc_flag
_atom_site_refinement_flags_posn
_atom_site_refinement_flags_adp
_atom_site_refinement_flags_occupancy
Cu1 Cu 0.5000 0.56611(2) 0.49679(2) 0.03062(16) Uani 1 2 d S T P
Cu2 Cu 1.0000 0.7500 0.60305(2) 0.0305(2) Uani 1 4 d S T P
O1 O 0.56887(11) 0.56744(11) 0.52051(4) 0.0482(6) Uani 1 1 d . . .
O2 O 0.56903(11) 0.45535(11) 0.52552(4) 0.0480(6) Uani 1 1 d . . .
O3 O 0.92988(11) 0.68036(11) 0.60656(4) 0.0481(6) Uani 1 1 d . . .
O4 O 1.0000 0.7500 0.56634(9) 0.105(2) Uani 1 4 d S T P
H4A H 1.0290 0.7788 0.5586 0.126 Uiso 0.25 1 calc R U P
H4B H 0.9710 0.7212 0.5586 0.126 Uiso 0.25 1 calc R U P
N1 N 0.5000 0.67810(17) 0.49240(6) 0.0397(9) Uani 1 2 d S T P
C1 C 0.58831(17) 0.51523(18) 0.53028(5) 0.0415(8) Uani 1 1 d . . .
C2 C 0.63620(17) 0.52291(17) 0.54919(5) 0.0447(9) Uani 1 1 d . . .
C3 C 0.6568(2) 0.46645(19) 0.56095(6) 0.0649(12) Uani 1 1 d . . .
H3 H 0.6427 0.4235 0.5566 0.078 Uiso 1 1 calc R U .
C4 C 0.6987(2) 0.47417(19) 0.57933(7) 0.0709(13) Uani 1 1 d . . .
H4 H 0.7117 0.4360 0.5873 0.085 Uiso 1 1 calc R U .
C5 C 0.72191(19) 0.53805(19) 0.58620(6) 0.0567(10) Uani 1 1 d . . .
C6 C 0.7020(2) 0.59294(19) 0.57321(7) 0.0703(13) Uani 1 1 d . . .
H6 H 0.7175 0.6360 0.5769 0.084 Uiso 1 1 calc R U .
C7 C 0.6600(2) 0.58535(18) 0.55499(6) 0.0632(12) Uani 1 1 d . . .
H7 H 0.6478 0.6231 0.5466 0.076 Uiso 1 1 calc R U .
C8 C 0.76511(18) 0.54696(18) 0.60661(6) 0.0546(10) Uani 1 1 d . . .
C9 C 0.75702(17) 0.50702(17) 0.6250 0.0577(15) Uani 1 2 d S T P
H9 H 0.7237 0.4737 0.6250 0.069 Uiso 1 2 calc R U P
C10 C 0.81700(18) 0.59555(18) 0.60667(6) 0.0530(10) Uani 1 1 d . . .
H10 H 0.8248 0.6211 0.5939 0.064 Uiso 1 1 calc R U .
C11 C 0.85611(16) 0.60611(16) 0.6250 0.0437(12) Uani 1 2 d S T P
C12 C 0.90968(16) 0.65968(16) 0.6250 0.0395(11) Uani 1 2 d S T P
C13 C 0.5000 0.7133(2) 0.51097(9) 0.0613(16) Uani 1 2 d S T P
H13 H 0.5000 0.6904 0.5245 0.074 Uiso 1 2 calc R U P
C14 C 0.5000 0.7139(2) 0.47266(8) 0.0492(13) Uani 1 2 d S T P
C15 C 0.5000 0.6786(3) 0.45238(9) 0.086(2) Uani 1 2 d S T P
H15 H 0.5000 0.6314 0.4520 0.103 Uiso 1 2 calc R U P
C16 C 0.5000 0.7147(3) 0.43366(10) 0.155(4) Uani 1 2 d S T P
H16 H 0.5000 0.6920 0.4201 0.186 Uiso 1 2 calc R U P

loop_
_atom_site_aniso_label
_atom_site_aniso_U_11
_atom_site_aniso_U_22
_atom_site_aniso_U_33
_atom_site_aniso_U_23
_atom_site_aniso_U_13
_atom_site_aniso_U_12
Cu1 0.0402(3) 0.0233(3) 0.0284(3) -0.0018(2) 0.000 0.000
Cu2 0.0338(4) 0.0317(4) 0.0259(4) 0.000 0.000 0.000
O1 0.0632(16) 0.0370(14) 0.0444(14) 0.0036(11) -0.0183(12) -0.0047(12)
O2 0.0601(16) 0.0387(14) 0.0453(15) 0.0009(11) -0.0165(12) -0.0061(11)
O3 0.0541(15) 0.0506(15) 0.0394(14) 0.0066(12) -0.0058(12) -0.0187(11)
O4 0.152(6) 0.115(5) 0.047(4) 0.000 0.000 0.000
N1 0.058(3) 0.028(2) 0.034(2) -0.0011(17) 0.000 0.000
C1 0.049(2) 0.043(2) 0.0324(19) 0.0024(16) -0.0034(16) -0.0051(16)
C2 0.054(2) 0.041(2) 0.039(2) 0.0074(16) -0.0156(17) -0.0105(17)
C3 0.085(3) 0.047(2) 0.062(3) 0.008(2) -0.039(2) -0.017(2)
C4 0.086(3) 0.048(2) 0.078(3) 0.023(2) -0.043(3) -0.017(2)
C5 0.060(2) 0.052(2) 0.058(3) 0.017(2) -0.021(2) -0.0227(19)
C6 0.094(3) 0.047(2) 0.070(3) 0.021(2) -0.041(2) -0.029(2)
C7 0.090(3) 0.046(2) 0.054(2) 0.0159(18) -0.037(2) -0.022(2)
C8 0.062(2) 0.056(2) 0.046(2) 0.0135(18) -0.0227(19) -0.0234(19)
C9 0.064(2) 0.064(2) 0.046(3) 0.022(2) -0.022(2) -0.028(3)
C10 0.059(2) 0.055(2) 0.045(2) 0.0179(18) -0.0113(18) -0.0183(19)
C11 0.0464(18) 0.0464(18) 0.038(3) 0.0146(18) -0.0146(18) -0.014(2)
C12 0.0407(17) 0.0407(17) 0.037(3) 0.0102(16) -0.0102(16) -0.007(2)
C13 0.108(5) 0.031(3) 0.045(3) 0.006(2) 0.000 0.000
C14 0.075(4) 0.032(3) 0.040(3) 0.001(2) 0.000 0.000
C15 0.184(7) 0.036(3) 0.037(3) -0.011(3) 0.000 0.000
C16 0.390(14) 0.045(4) 0.029(4) 0.003(3) 0.000 0.000

loop_
_atom_type_symbol
_atom_type_description
_atom_type_scat_dispersion_real
_atom_type_scat_dispersion_imag
_atom_type_scat_source
C C 0.0033 0.0016 'International Tables Vol C Tables 4.2.6.8 and 6.1.1.4'
H H 0.0000 0.0000 'International Tables Vol C Tables 4.2.6.8 and 6.1.1.4'
N N 0.0061 0.0033 'International Tables Vol C Tables 4.2.6.8 and 6.1.1.4'
O O 0.0106 0.0060 'International Tables Vol C Tables 4.2.6.8 and 6.1.1.4'
Cu Cu 0.3201 1.2651 'International Tables Vol C Tables 4.2.6.8 and 6.1.1.4'

loop_
_geom_angle_atom_site_label_1
_geom_angle_atom_site_label_2
_geom_angle_atom_site_label_3
_geom_angle
_geom_angle_site_symmetry_1
_geom_angle_site_symmetry_3
O2 Cu1 O2 88.20(14) 17_666 6_566
O2 Cu1 O1 168.13(9) 17_666 .
O2 Cu1 O1 91.04(10) 6_566 .
O2 Cu1 O1 91.04(10) 17_666 22_655
O2 Cu1 O1 168.13(9) 6_566 22_655
O1 Cu1 O1 87.28(14) . 22_655
O2 Cu1 N1 97.68(10) 17_666 .
O2 Cu1 N1 97.68(10) 6_566 .
O1 Cu1 N1 94.16(9) . .
O1 Cu1 N1 94.16(9) 22_655 .
O2 Cu1 Cu1 83.45(7) 17_666 17_666
O2 Cu1 Cu1 83.45(7) 6_566 17_666
O1 Cu1 Cu1 84.69(7) . 17_666
O1 Cu1 Cu1 84.70(7) 22_655 17_666
N1 Cu1 Cu1 178.42(10) . 17_666
O3 Cu2 O3 167.65(13) 10_664 .
O3 Cu2 O3 88.95(14) 10_664 22_755
O3 Cu2 O3 89.72(14) . 22_755
O3 Cu2 O3 89.72(14) 10_664 29_565
O3 Cu2 O3 88.95(14) . 29_565
O3 Cu2 O3 167.65(13) 22_755 29_565
O3 Cu2 O4 96.18(6) 10_664 .
O3 Cu2 O4 96.17(6) . .
O3 Cu2 O4 96.18(6) 22_755 .
O3 Cu2 O4 96.18(6) 29_565 .
O3 Cu2 Cu2 83.82(6) 10_664 27_576
O3 Cu2 Cu2 83.83(6) . 27_576
O3 Cu2 Cu2 83.82(6) 22_755 27_576
O3 Cu2 Cu2 83.82(6) 29_565 27_576
O4 Cu2 Cu2 180.0 . 27_576
C1 O1 Cu1 122.8(2) . .
C1 O2 Cu1 124.2(2) . 17_666
C12 O3 Cu2 123.4(2) . .
Cu2 O4 H4A 120.0 . .
Cu2 O4 H4B 120.0 . .
H4A O4 H4B 120.0 . .
C13 N1 C14 117.3(4) . .
C13 N1 Cu1 115.1(3) . .
C14 N1 Cu1 127.6(3) . .
O1 C1 O2 124.7(3) . .
O1 C1 C2 118.1(3) . .
O2 C1 C2 117.1(3) . .
C7 C2 C3 119.8(3) . .
C7 C2 C1 120.4(3) . .
C3 C2 C1 119.8(3) . .
C2 C3 C4 119.6(3) . .
C2 C3 H3 120.2 . .
C4 C3 H3 120.2 . .
C3 C4 C5 121.8(3) . .
C3 C4 H4 119.1 . .
C5 C4 H4 119.1 . .
C6 C5 C4 116.3(3) . .
C6 C5 C8 121.7(3) . .
C4 C5 C8 122.0(3) . .
C7 C6 C5 122.0(3) . .
C7 C6 H6 119.0 . .
C5 C6 H6 119.0 . .
C2 C7 C6 120.5(3) . .
C2 C7 H7 119.8 . .
C6 C7 H7 119.8 . .
C9 C8 C10 118.5(3) . .
C9 C8 C5 121.7(3) . .
C10 C8 C5 119.7(3) . .
C8 C9 C8 121.2(5) . 7_546
C8 C9 H9 119.4 . .
C8 C9 H9 119.4 7_546 .
C11 C10 C8 121.4(3) . .
C11 C10 H10 119.3 . .
C8 C10 H10 119.3 . .
C10 C11 C10 118.8(4) . 7_546
C10 C11 C12 120.6(2) . .
C10 C11 C12 120.6(2) 7_546 .
O3 C12 O3 125.5(4) 7_546 .
O3 C12 C11 117.3(2) 7_546 .
O3 C12 C11 117.2(2) . .
N1 C13 C13 121.9(3) . 10_564
N1 C13 H13 119.0 . .
C13 C13 H13 119.0 10_564 .
N1 C14 C15 119.4(4) . .
N1 C14 C14 120.8(2) . 10_564
C15 C14 C14 119.8(3) . 10_564
C16 C15 C14 117.8(5) . .
C16 C15 H15 121.1 . .
C14 C15 H15 121.1 . .
C15 C16 C16 122.4(4) . 10_564
C15 C16 H16 118.8 . .
C16 C16 H16 118.8 10_564 .

loop_
_geom_bond_atom_site_label_1
_geom_bond_atom_site_label_2
_geom_bond_distance
_geom_bond_site_symmetry_2
Cu1 O2 1.957(2) 17_666
Cu1 O2 1.957(2) 6_566
Cu1 O1 1.969(2) .
Cu1 O1 1.969(2) 22_655
Cu1 N1 2.225(3) .
Cu1 Cu1 2.6372(11) 17_666
Cu2 O3 1.961(2) 10_664
Cu2 O3 1.961(2) .
Cu2 O3 1.961(2) 22_755
Cu2 O3 1.961(2) 29_565
Cu2 O4 2.205(5) .
Cu2 Cu2 2.6368(15) 27_576
O1 C1 1.246(4) .
O2 C1 1.273(4) .
O2 Cu1 1.957(2) 17_666
O3 C12 1.246(3) .
O4 H4A 0.9300 .
O4 H4B 0.9300 .
N1 C13 1.314(6) .
N1 C14 1.380(6) .
C1 C2 1.485(4) .
C2 C7 1.363(4) .
C2 C3 1.380(5) .
C3 C4 1.387(5) .
C3 H3 0.9300 .
C4 C5 1.403(5) .
C4 H4 0.9300 .
C5 C6 1.391(5) .
C5 C8 1.504(4) .
C6 C7 1.381(5) .
C6 H6 0.9300 .
C7 H7 0.9300 .
C8 C9 1.366(4) .
C8 C10 1.403(5) .
C9 C8 1.366(4) 7_546
C9 H9 0.9300 .
C10 C11 1.360(4) .
C10 H10 0.9300 .
C11 C10 1.361(4) 7_546
C11 C12 1.495(6) .
C12 O3 1.246(3) 7_546
C13 C13 1.448(9) 10_564
C13 H13 0.9300 .
C14 C15 1.403(6) .
C14 C14 1.424(9) 10_564
C15 C16 1.332(7) .
C15 H15 0.9300 .
C16 C16 1.392(12) 10_564
C16 H16 0.9300 .
